data_4001956
loop_
_publ_author_name
'Kim, Sang Bok'
'Sinsermsuksakul, Prasert'
'Hock, Adam S.'
'Pike, Robert D.'
'Gordon, Roy G.'

_publ_section_title
;
 Synthesis of N-Heterocyclic Stannylene (Sn(II)) and Germylene (Ge(II))
 and a Sn(II) Amidinate and Their Application as Precursors for Atomic
 Layer Deposition
;
_journal_issue 10
_journal_name_full 'Chemistry of Materials'
_journal_page_first 3065
_journal_paper_doi 10.1021/cm403901y
_journal_volume 26
_journal_year 2014
_chemical_formula_moiety 'C16 H34 N4 Sn'
_chemical_formula_sum 'C16 H34 N4 Sn'
_chemical_formula_weight 401.16
_chemical_name_systematic
; 
 ? 
;
_space_group_IT_number 61
_symmetry_cell_setting orthorhombic
_symmetry_space_group_name_Hall '-P 2ac 2ab'
_symmetry_space_group_name_H-M 'P b c a'
_atom_sites_solution_hydrogens geom
_atom_sites_solution_primary direct
_atom_sites_solution_secondary difmap
_audit_creation_method SHELXL-97
_cell_angle_alpha 90.00
_cell_angle_beta 90.00
_cell_angle_gamma 90.00
_cell_formula_units_Z 8
_cell_length_a 12.6029(10)
_cell_length_b 15.0179(12)
_cell_length_c 20.6246(15)
_cell_measurement_reflns_used 2052
_cell_measurement_temperature 100(2)
_cell_measurement_theta_max 25.47
_cell_measurement_theta_min 2.89
_cell_volume 3903.6(5)
_computing_cell_refinement 'SAINTPLUS (Bruker AXS, 2004)'
_computing_data_collection 'APEX2 (Bruker AXS, 2004)'
_computing_data_reduction SAINTPLUS
_computing_molecular_graphics 'ORTEP3 (Farrugia, 1997)'
_computing_publication_material 'SHELXL97 (Sheldrick, 1997)'
_computing_structure_refinement 'SHELXLE (Hubschle, 2011)'
_computing_structure_solution 'SHELXS97 (Sheldrick, 1997)'
_diffrn_ambient_temperature 100(2)
_diffrn_measured_fraction_theta_full 0.834
_diffrn_measured_fraction_theta_max 0.834
_diffrn_measurement_device_type 'Bruker APEX-II CCD'
_diffrn_measurement_method '\f and \w scans'
_diffrn_radiation_monochromator graphite
_diffrn_radiation_source 'fine-focus sealed tube'
_diffrn_radiation_type MoK\a
_diffrn_radiation_wavelength 0.71073
_diffrn_reflns_av_R_equivalents 0.0284
_diffrn_reflns_av_sigmaI/netI 0.0381
_diffrn_reflns_limit_h_max 15
_diffrn_reflns_limit_h_min -3
_diffrn_reflns_limit_k_max 5
_diffrn_reflns_limit_k_min -18
_diffrn_reflns_limit_l_max 13
_diffrn_reflns_limit_l_min -18
_diffrn_reflns_number 6427
_diffrn_reflns_theta_full 25.65
_diffrn_reflns_theta_max 25.65
_diffrn_reflns_theta_min 2.33
_diffrn_standards_number 0
_exptl_absorpt_coefficient_mu 1.310
_exptl_absorpt_correction_T_max 0.8099
_exptl_absorpt_correction_T_min 0.7073
_exptl_absorpt_correction_type multi-scan
_exptl_absorpt_process_details 'SADABS (Sheldrick, 2004)'
_exptl_crystal_colour yellow
_exptl_crystal_density_diffrn 1.365
_exptl_crystal_density_method 'not measured'
_exptl_crystal_description block
_exptl_crystal_F_000 1664
_exptl_crystal_size_max 0.28
_exptl_crystal_size_mid 0.28
_exptl_crystal_size_min 0.17
_refine_diff_density_max 0.368
_refine_diff_density_min -0.395
_refine_diff_density_rms 0.075
_refine_ls_extinction_method none
_refine_ls_goodness_of_fit_ref 1.001
_refine_ls_hydrogen_treatment constr
_refine_ls_matrix_type full
_refine_ls_number_parameters 200
_refine_ls_number_reflns 3082
_refine_ls_number_restraints 0
_refine_ls_restrained_S_all 1.001
_refine_ls_R_factor_all 0.0390
_refine_ls_R_factor_gt 0.0266
_refine_ls_shift/su_max 0.000
_refine_ls_shift/su_mean 0.000
_refine_ls_structure_factor_coef Fsqd
_refine_ls_weighting_details 'calc w=1/[\s^2^(Fo^2^)+(0.0257P)^2^+0.0000P] where P=(Fo^2^+2Fc^2^)/3'
_refine_ls_weighting_scheme calc
_refine_ls_wR_factor_gt 0.0549
_refine_ls_wR_factor_ref 0.0598
_reflns_number_gt 2451
_reflns_number_total 3082
_reflns_threshold_expression >2sigma(I)
_cod_data_source_file cm403901y_si_003.cif
_cod_data_source_block sbk1201
_cod_depositor_comments 'Adding full bibliography for 4001956--4001957.cif.'
_cod_original_sg_symbol_H-M Pbca
_cod_database_code 4001956

loop_
_symmetry_equiv_pos_as_xyz
'x, y, z'
'-x+1/2, -y, z+1/2'
'-x, y+1/2, -z+1/2'
'x+1/2, -y+1/2, -z'
'-x, -y, -z'
'x-1/2, y, -z-1/2'
'x, -y-1/2, z-1/2'
'-x-1/2, y-1/2, z'

loop_
_atom_site_label
_atom_site_type_symbol
_atom_site_fract_x
_atom_site_fract_y
_atom_site_fract_z
_atom_site_U_iso_or_equiv
_atom_site_adp_type
_atom_site_occupancy
_atom_site_symmetry_multiplicity
_atom_site_calc_flag
_atom_site_refinement_flags
Sn1 Sn 0.723853(14) 0.178901(14) 0.369209(10) 0.01258(9) Uani 1 1 d .
N1 N 0.78063(18) 0.05968(17) 0.43738(12) 0.0128(6) Uani 1 1 d .
N2 N 0.83280(18) 0.07493(18) 0.33511(12) 0.0140(6) Uani 1 1 d .
N3 N 0.84241(18) 0.27096(18) 0.40865(13) 0.0136(6) Uani 1 1 d .
N4 N 0.80737(18) 0.29036(18) 0.30425(13) 0.0138(6) Uani 1 1 d .
C1 C 0.7473(2) 0.0066(2) 0.49342(15) 0.0155(7) Uani 1 1 d .
H1 H 0.7309 -0.0551 0.4782 0.019 Uiso 1 1 calc R
C2 C 0.6464(2) 0.0469(2) 0.52184(15) 0.0221(8) Uani 1 1 d .
H2A H 0.6221 0.0103 0.5583 0.033 Uiso 1 1 calc R
H2B H 0.5912 0.0487 0.4884 0.033 Uiso 1 1 calc R
H2C H 0.6612 0.1074 0.5371 0.033 Uiso 1 1 calc R
C3 C 0.8353(2) 0.0010(2) 0.54477(15) 0.0216(8) Uani 1 1 d .
H3A H 0.8108 -0.0353 0.5813 0.032 Uiso 1 1 calc R
H3B H 0.8525 0.0610 0.5601 0.032 Uiso 1 1 calc R
H3C H 0.8986 -0.0263 0.5257 0.032 Uiso 1 1 calc R
C4 C 0.8314(2) 0.0235(2) 0.38767(15) 0.0134(7) Uani 1 1 d .
C5 C 0.8817(2) -0.0676(2) 0.38898(15) 0.0157(7) Uani 1 1 d .
H5A H 0.8602 -0.1010 0.3503 0.024 Uiso 1 1 calc R
H5B H 0.8584 -0.0996 0.4279 0.024 Uiso 1 1 calc R
H5C H 0.9591 -0.0615 0.3896 0.024 Uiso 1 1 calc R
C6 C 0.9023(2) 0.0577(2) 0.27953(14) 0.0160(7) Uani 1 1 d .
H6 H 0.9188 -0.0074 0.2783 0.019 Uiso 1 1 calc R
C7 C 1.0059(2) 0.1088(3) 0.28693(16) 0.0281(9) Uani 1 1 d .
H7A H 1.0503 0.0991 0.2486 0.042 Uiso 1 1 calc R
H7B H 1.0435 0.0879 0.3256 0.042 Uiso 1 1 calc R
H7C H 0.9907 0.1725 0.2913 0.042 Uiso 1 1 calc R
C8 C 0.8456(2) 0.0828(2) 0.21674(15) 0.0231(8) Uani 1 1 d .
H8A H 0.8920 0.0701 0.1798 0.035 Uiso 1 1 calc R
H8B H 0.8285 0.1465 0.2174 0.035 Uiso 1 1 calc R
H8C H 0.7801 0.0482 0.2128 0.035 Uiso 1 1 calc R
C9 C 0.9040(2) 0.2822(2) 0.46841(15) 0.0172(8) Uani 1 1 d .
H9 H 0.9293 0.3452 0.4707 0.021 Uiso 1 1 calc R
C10 C 0.8341(3) 0.2642(2) 0.52695(15) 0.0244(8) Uani 1 1 d .
H10A H 0.8746 0.2751 0.5667 0.037 Uiso 1 1 calc R
H10B H 0.8102 0.2021 0.5261 0.037 Uiso 1 1 calc R
H10C H 0.7723 0.3038 0.5258 0.037 Uiso 1 1 calc R
C11 C 1.0005(2) 0.2209(3) 0.46792(16) 0.0259(9) Uani 1 1 d .
H11A H 1.0424 0.2307 0.5073 0.039 Uiso 1 1 calc R
H11B H 1.0441 0.2338 0.4297 0.039 Uiso 1 1 calc R
H11C H 0.9768 0.1587 0.4664 0.039 Uiso 1 1 calc R
C12 C 0.8556(2) 0.3220(2) 0.35641(15) 0.0134(7) Uani 1 1 d .
C13 C 0.9173(2) 0.4085(2) 0.35791(15) 0.0160(7) Uani 1 1 d .
H13A H 0.9038 0.4419 0.3179 0.024 Uiso 1 1 calc R
H13B H 0.9933 0.3955 0.3614 0.024 Uiso 1 1 calc R
H13C H 0.8947 0.4439 0.3953 0.024 Uiso 1 1 calc R
C14 C 0.7910(2) 0.3452(2) 0.24644(16) 0.0181(8) Uani 1 1 d .
H14 H 0.7790 0.4081 0.2605 0.022 Uiso 1 1 calc R
C15 C 0.6920(2) 0.3127(2) 0.21061(16) 0.0215(8) Uani 1 1 d .
H15A H 0.6799 0.3500 0.1723 0.032 Uiso 1 1 calc R
H15B H 0.6304 0.3165 0.2395 0.032 Uiso 1 1 calc R
H15C H 0.7022 0.2508 0.1970 0.032 Uiso 1 1 calc R
C16 C 0.8878(2) 0.3428(3) 0.20174(16) 0.0237(8) Uani 1 1 d .
H16A H 0.9497 0.3665 0.2248 0.036 Uiso 1 1 calc R
H16B H 0.8739 0.3792 0.1632 0.036 Uiso 1 1 calc R
H16C H 0.9019 0.2812 0.1886 0.036 Uiso 1 1 calc R

loop_
_atom_site_aniso_label
_atom_site_aniso_U_11
_atom_site_aniso_U_22
_atom_site_aniso_U_33
_atom_site_aniso_U_23
_atom_site_aniso_U_13
_atom_site_aniso_U_12
Sn1 0.01273(10) 0.01266(11) 0.01236(18) 0.00043(9) -0.00012(9) 0.00007(9)
N1 0.0158(11) 0.0138(14) 0.0088(17) 0.0008(11) -0.0002(11) 0.0001(12)
N2 0.0144(11) 0.0149(15) 0.0127(18) 0.0005(12) -0.0011(11) 0.0015(11)
N3 0.0183(12) 0.0162(15) 0.0063(17) 0.0009(12) -0.0008(11) -0.0024(12)
N4 0.0157(12) 0.0168(15) 0.0088(18) 0.0026(12) 0.0007(11) 0.0006(11)
C1 0.0211(15) 0.0150(17) 0.011(2) -0.0001(14) 0.0026(13) -0.0022(13)
C2 0.0244(16) 0.026(2) 0.016(2) 0.0034(16) 0.0066(14) -0.0020(15)
C3 0.0300(17) 0.0237(19) 0.011(2) 0.0045(15) -0.0034(15) -0.0003(16)
C4 0.0114(13) 0.0131(16) 0.016(2) -0.0019(14) -0.0033(13) 0.0009(13)
C5 0.0181(14) 0.0180(18) 0.011(2) -0.0015(14) 0.0003(13) -0.0001(13)
C6 0.0224(15) 0.0118(17) 0.014(2) -0.0017(14) 0.0050(13) 0.0018(13)
C7 0.0218(16) 0.039(2) 0.023(2) -0.0016(19) 0.0057(15) -0.0056(17)
C8 0.0309(18) 0.026(2) 0.013(2) -0.0008(16) 0.0049(15) -0.0041(16)
C9 0.0207(15) 0.0182(18) 0.013(2) 0.0012(15) -0.0035(13) -0.0018(14)
C10 0.0377(19) 0.0198(19) 0.016(2) 0.0019(16) -0.0022(16) -0.0016(16)
C11 0.0260(17) 0.026(2) 0.026(2) -0.0001(17) -0.0101(15) 0.0027(16)
C12 0.0115(13) 0.0132(16) 0.015(2) -0.0010(15) 0.0033(12) 0.0009(13)
C13 0.0210(15) 0.0166(17) 0.010(2) -0.0002(14) 0.0002(13) -0.0030(13)
C14 0.0159(15) 0.0208(18) 0.018(2) 0.0036(15) -0.0034(13) -0.0005(13)
C15 0.0211(15) 0.025(2) 0.018(2) 0.0040(16) -0.0049(13) -0.0014(15)
C16 0.0247(17) 0.032(2) 0.014(2) 0.0075(16) -0.0004(14) -0.0075(15)

loop_
_atom_type_symbol
_atom_type_description
_atom_type_scat_dispersion_real
_atom_type_scat_dispersion_imag
_atom_type_scat_source
C C 0.0033 0.0016 'International Tables Vol C Tables 4.2.6.8 and 6.1.1.4'
H H 0.0000 0.0000 'International Tables Vol C Tables 4.2.6.8 and 6.1.1.4'
N N 0.0061 0.0033 'International Tables Vol C Tables 4.2.6.8 and 6.1.1.4'
Sn Sn -0.6537 1.4246 'International Tables Vol C Tables 4.2.6.8 and 6.1.1.4'

loop_
_geom_angle_atom_site_label_1
_geom_angle_atom_site_label_2
_geom_angle_atom_site_label_3
_geom_angle
N3 Sn1 N2 98.12(9)
N3 Sn1 N1 92.88(9)
N2 Sn1 N1 57.82(9)
N3 Sn1 N4 57.71(9)
N2 Sn1 N4 92.47(9)
N1 Sn1 N4 136.40(8)
C4 N1 C1 121.7(3)
C4 N1 Sn1 89.80(18)
C1 N1 Sn1 141.92(18)
C4 N2 C6 122.8(3)
C4 N2 Sn1 98.24(18)
C6 N2 Sn1 138.6(2)
C12 N3 C9 123.2(3)
C12 N3 Sn1 98.51(18)
C9 N3 Sn1 138.2(2)
C12 N4 C14 121.6(3)
C12 N4 Sn1 89.91(18)
C14 N4 Sn1 142.12(18)
N1 C1 C2 109.0(3)
N1 C1 C3 111.5(2)
C2 C1 C3 111.0(3)
N1 C1 H1 108.4
C2 C1 H1 108.4
C3 C1 H1 108.4
C1 C2 H2A 109.5
C1 C2 H2B 109.5
H2A C2 H2B 109.5
C1 C2 H2C 109.5
H2A C2 H2C 109.5
H2B C2 H2C 109.5
C1 C3 H3A 109.5
C1 C3 H3B 109.5
H3A C3 H3B 109.5
C1 C3 H3C 109.5
H3A C3 H3C 109.5
H3B C3 H3C 109.5
N1 C4 N2 113.5(3)
N1 C4 C5 124.1(3)
N2 C4 C5 122.4(3)
C4 C5 H5A 109.5
C4 C5 H5B 109.5
H5A C5 H5B 109.5
C4 C5 H5C 109.5
H5A C5 H5C 109.5
H5B C5 H5C 109.5
N2 C6 C7 110.2(3)
N2 C6 C8 109.9(2)
C7 C6 C8 111.1(3)
N2 C6 H6 108.5
C7 C6 H6 108.5
C8 C6 H6 108.5
C6 C7 H7A 109.5
C6 C7 H7B 109.5
H7A C7 H7B 109.5
C6 C7 H7C 109.5
H7A C7 H7C 109.5
H7B C7 H7C 109.5
C6 C8 H8A 109.5
C6 C8 H8B 109.5
H8A C8 H8B 109.5
C6 C8 H8C 109.5
H8A C8 H8C 109.5
H8B C8 H8C 109.5
N3 C9 C10 109.9(2)
N3 C9 C11 110.3(3)
C10 C9 C11 111.1(3)
N3 C9 H9 108.5
C10 C9 H9 108.5
C11 C9 H9 108.5
C9 C10 H10A 109.5
C9 C10 H10B 109.5
H10A C10 H10B 109.5
C9 C10 H10C 109.5
H10A C10 H10C 109.5
H10B C10 H10C 109.5
C9 C11 H11A 109.5
C9 C11 H11B 109.5
H11A C11 H11B 109.5
C9 C11 H11C 109.5
H11A C11 H11C 109.5
H11B C11 H11C 109.5
N4 C12 N3 113.1(3)
N4 C12 C13 124.1(3)
N3 C12 C13 122.8(3)
C12 C13 H13A 109.5
C12 C13 H13B 109.5
H13A C13 H13B 109.5
C12 C13 H13C 109.5
H13A C13 H13C 109.5
H13B C13 H13C 109.5
N4 C14 C16 111.5(2)
N4 C14 C15 109.2(3)
C16 C14 C15 110.6(3)
N4 C14 H14 108.5
C16 C14 H14 108.5
C15 C14 H14 108.5
C14 C15 H15A 109.5
C14 C15 H15B 109.5
H15A C15 H15B 109.5
C14 C15 H15C 109.5
H15A C15 H15C 109.5
H15B C15 H15C 109.5
C14 C16 H16A 109.5
C14 C16 H16B 109.5
H16A C16 H16B 109.5
C14 C16 H16C 109.5
H16A C16 H16C 109.5
H16B C16 H16C 109.5

loop_
_geom_bond_atom_site_label_1
_geom_bond_atom_site_label_2
_geom_bond_distance
Sn1 N3 2.192(3)
Sn1 N2 2.195(2)
Sn1 N1 2.386(3)
Sn1 N4 2.388(3)
N1 C4 1.325(4)
N1 C1 1.466(4)
N2 C4 1.331(4)
N2 C6 1.465(4)
N3 C12 1.333(4)
N3 C9 1.466(4)
N4 C12 1.324(4)
N4 C14 1.464(4)
C1 C2 1.526(4)
C1 C3 1.535(4)
C1 H1 1.0000
C2 H2A 0.9800
C2 H2B 0.9800
C2 H2C 0.9800
C3 H3A 0.9800
C3 H3B 0.9800
C3 H3C 0.9800
C4 C5 1.508(4)
C5 H5A 0.9800
C5 H5B 0.9800
C5 H5C 0.9800
C6 C7 1.524(4)
C6 C8 1.526(4)
C6 H6 1.0000
C7 H7A 0.9800
C7 H7B 0.9800
C7 H7C 0.9800
C8 H8A 0.9800
C8 H8B 0.9800
C8 H8C 0.9800
C9 C10 1.519(4)
C9 C11 1.525(4)
C9 H9 1.0000
C10 H10A 0.9800
C10 H10B 0.9800
C10 H10C 0.9800
C11 H11A 0.9800
C11 H11B 0.9800
C11 H11C 0.9800
C12 C13 1.513(4)
C13 H13A 0.9800
C13 H13B 0.9800
C13 H13C 0.9800
C14 C16 1.529(4)
C14 C15 1.530(4)
C14 H14 1.0000
C15 H15A 0.9800
C15 H15B 0.9800
C15 H15C 0.9800
C16 H16A 0.9800
C16 H16B 0.9800
C16 H16C 0.9800

loop_
_geom_torsion_atom_site_label_1
_geom_torsion_atom_site_label_2
_geom_torsion_atom_site_label_3
_geom_torsion_atom_site_label_4
_geom_torsion
N3 Sn1 N1 C4 -102.54(17)
N2 Sn1 N1 C4 -4.76(16)
N4 Sn1 N1 C4 -58.8(2)
N3 Sn1 N1 C1 109.6(3)
N2 Sn1 N1 C1 -152.7(3)
N4 Sn1 N1 C1 153.3(3)
N3 Sn1 N2 C4 93.08(18)
N1 Sn1 N2 C4 4.79(16)
N4 Sn1 N2 C4 150.80(18)
N3 Sn1 N2 C6 -80.2(3)
N1 Sn1 N2 C6 -168.5(3)
N4 Sn1 N2 C6 -22.5(3)
N2 Sn1 N3 C12 93.01(19)
N1 Sn1 N3 C12 150.91(18)
N4 Sn1 N3 C12 5.22(16)
N2 Sn1 N3 C9 -82.6(3)
N1 Sn1 N3 C9 -24.7(3)
N4 Sn1 N3 C9 -170.4(3)
N3 Sn1 N4 C12 -5.20(16)
N2 Sn1 N4 C12 -103.24(17)
N1 Sn1 N4 C12 -59.9(2)
N3 Sn1 N4 C14 -153.6(4)
N2 Sn1 N4 C14 108.3(3)
N1 Sn1 N4 C14 151.7(3)
C4 N1 C1 C2 -149.3(3)
Sn1 N1 C1 C2 -7.9(4)
C4 N1 C1 C3 87.9(3)
Sn1 N1 C1 C3 -130.8(3)
C1 N1 C4 N2 164.6(2)
Sn1 N1 C4 N2 7.3(2)
C1 N1 C4 C5 -14.4(4)
Sn1 N1 C4 C5 -171.8(2)
C6 N2 C4 N1 166.8(2)
Sn1 N2 C4 N1 -8.0(3)
C6 N2 C4 C5 -14.2(4)
Sn1 N2 C4 C5 171.1(2)
C4 N2 C6 C7 -92.6(4)
Sn1 N2 C6 C7 79.5(3)
C4 N2 C6 C8 144.6(3)
Sn1 N2 C6 C8 -43.3(4)
C12 N3 C9 C10 143.3(3)
Sn1 N3 C9 C10 -41.9(4)
C12 N3 C9 C11 -93.9(4)
Sn1 N3 C9 C11 80.9(3)
C14 N4 C12 N3 165.7(2)
Sn1 N4 C12 N3 7.9(2)
C14 N4 C12 C13 -12.8(4)
Sn1 N4 C12 C13 -170.6(2)
C9 N3 C12 N4 167.8(3)
Sn1 N3 C12 N4 -8.7(3)
C9 N3 C12 C13 -13.7(4)
Sn1 N3 C12 C13 169.8(2)
C12 N4 C14 C16 85.7(3)
Sn1 N4 C14 C16 -132.3(3)
C12 N4 C14 C15 -151.8(3)
Sn1 N4 C14 C15 -9.8(5)
